data_2022906
loop_
_publ_author_name
'Comboni, Davide'
'Poreba, Tomasz'
'Pagliaro, Francesco'
'Battiston, Tommaso'
'Lotti, Paolo'
'Gatta, Giacomo Diego'
'Garbarino, Gaston'
'Hanfland, Michael'

_publ_section_title
;
 Crystal structure of the high-P polymorph of Ca2B6O6(OH)10&#x00B7;2(H2O)
 (meyerhofferite)
;
_journal_coeditor_code DK5106
_journal_issue 6
_journal_name_full 'Acta Crystallographica Section B Structural Science, Crystal Engineering and Materials'
_journal_page_first 940
_journal_page_last 945
_journal_paper_doi 10.1107/S2052520621009768
_journal_volume 77
_journal_year 2021
_chemical_formula_structural 'Ca (B3 O3 (O H)5) (H2 O)'
_chemical_formula_sum 'B3 Ca H7 O9'
_chemical_formula_weight 223.6
_chemical_name_common meyerhofferite
_space_group_IT_number 2
_space_group_name_Hall '-P 1'
_space_group_name_H-M_alt 'P -1'
_symmetry_cell_setting triclinic
_symmetry_Int_Tables_number 2
_symmetry_space_group_name_Hall '-P 1'
_symmetry_space_group_name_H-M 'P -1'
_audit_creation_date 2021-04-028
_audit_creation_method
;
'Jana2006 Version : 14/01/2019'
;
_cell_angle_alpha 97.606(3)
_cell_angle_beta 107.703(14)
_cell_angle_gamma 100.254(12)
_cell_formula_units_Z 2
_cell_length_a 6.071(3)
_cell_length_b 7.5224(2)
_cell_length_c 6.7393(2)
_cell_measurement_pressure 6370000
_cell_measurement_reflns_used 595
_cell_measurement_temperature 293(1)
_cell_measurement_theta_max 19.9630
_cell_measurement_theta_min 2.7070
_cell_volume 282.75(14)
_computing_cell_refinement 'CrysAlisPro 1.171.39.46 (Rigaku OD, 2018)'
_computing_data_collection 'CrysAlisPro 1.171.39.46 (Rigaku OD, 2018)'
_computing_data_reduction 'CrysAlisPro 1.171.39.46 (Rigaku OD, 2018)'
_computing_structure_refinement 'Jana2006 (Petricek et al., 2014)'
_computing_structure_solution 'Olex2 (Dolomanov et al., 2009)'
_diffrn_ambient_pressure 6370000
_diffrn_ambient_temperature 293(1)
_diffrn_detector 'Eiger2 9M CdTe'
_diffrn_measured_fraction_theta_full 0.25
_diffrn_measured_fraction_theta_max 0.15
_diffrn_measurement_details
;
List of Runs (angles in degrees, time in seconds):
RUN    TYPE OF SCAN  START(DEG)   END(DEG)    # FRAMES    EXP(SEC)   OMEGA(DEG)  THETA(DEG)  KAPPA(DEG)   PHI(DEG) 
Run 1 Omega scan: (-32.000 - 32.000,128 frames, 0.200 sec, 0.500 deg) at th=0.000, ka=0.000,ph=0.000 (rot geo dd=199.206)
  1       OMEGA       -32.00000    32.00000         128      0.20000    n/a        -0.01874     0.00000     0.00000  
;
_diffrn_measurement_device ID15b
_diffrn_measurement_device_type beamline
_diffrn_measurement_method 'omega scans'
_diffrn_orient_matrix_type 'CrysAlisPro convention (1999,Acta A55,543-557)'
_diffrn_orient_matrix_UB_11 0.072178
_diffrn_orient_matrix_UB_12 0.008588
_diffrn_orient_matrix_UB_13 0.013145
_diffrn_orient_matrix_UB_21 0.010399
_diffrn_orient_matrix_UB_22 0.044705
_diffrn_orient_matrix_UB_23 0.046746
_diffrn_orient_matrix_UB_31 0.003844
_diffrn_orient_matrix_UB_32 -0.033647
_diffrn_orient_matrix_UB_33 0.043616
_diffrn_radiation_collimation '0.2 mm  double pinhole'
_diffrn_radiation_monochromator silicon
_diffrn_radiation_probe x-ray
_diffrn_radiation_type synchrotron
_diffrn_radiation_wavelength 0.41066
_diffrn_reflns_av_R_equivalents 0.0153
_diffrn_reflns_av_unetI/netI 0.0184
_diffrn_reflns_limit_h_max 3
_diffrn_reflns_limit_h_min -3
_diffrn_reflns_limit_k_max 12
_diffrn_reflns_limit_k_min -12
_diffrn_reflns_limit_l_max 10
_diffrn_reflns_limit_l_min -11
_diffrn_reflns_number 595
_diffrn_reflns_theta_full 13.92
_diffrn_reflns_theta_max 19.97
_diffrn_reflns_theta_min 2.71
_diffrn_source 'ESRF: Synchrotron radiation'
_diffrn_source_power '200 mA'
_diffrn_source_type 'undulator, IVU20c'
_diffrn_source_voltage 30keV
_diffrn_standards_decay_% 0.5(1)
_diffrn_standards_interval_count 15
_exptl_absorpt_coefficient_mu 0.256
_exptl_absorpt_correction_type none
_exptl_absorpt_process_details none
_exptl_crystal_colour colourless
_exptl_crystal_density_diffrn 2.5429
_exptl_crystal_description 'prismatic habit'
_exptl_crystal_F_000 214
_exptl_crystal_size_max 0.020
_exptl_crystal_size_mid 0.010
_exptl_crystal_size_min 0.010
_refine_diff_density_max 0.22
_refine_diff_density_min -0.21
_refine_ls_extinction_coef none
_refine_ls_extinction_method none
_refine_ls_goodness_of_fit_gt 3.00
_refine_ls_goodness_of_fit_ref 2.92
_refine_ls_hydrogen_treatment undef
_refine_ls_number_constraints 0
_refine_ls_number_parameters 53
_refine_ls_number_reflns 400
_refine_ls_number_restraints 0
_refine_ls_R_factor_all 0.0405
_refine_ls_R_factor_gt 0.0387
_refine_ls_shift/su_max 0.0380
_refine_ls_shift/su_mean 0.0076
_refine_ls_structure_factor_coef F
_refine_ls_weighting_details w=1/(\s^2^(F)+0.0001F^2^)
_refine_ls_weighting_scheme sigma
_refine_ls_wR_factor_gt 0.0516
_refine_ls_wR_factor_ref 0.0522
_reflns_number_gt 375
_reflns_number_total 400
_reflns_threshold_expression I>3\s(I)
_cod_data_source_file dk5106sup1.cif
_cod_data_source_block II_6.37GPa
_cod_depositor_comments
;
The following automatic conversions were performed:

data item '_diffrn_radiation_probe' value 'X-ray' was changed to
'x-ray' in accordance with the
/home/data/users/saulius/crontab/automatic-downloads/rss-feeds/IUCr/lib/dictionaries/cif_core.dic
dictionary named 'cif_core.dic' version 2.4.2 last updated on
2011-04-26.

Automatic conversion script
Id: cif_fix_values 8170 2020-07-09 18:12:32Z antanas 
;
_cod_original_formula_sum 'H7 B3 Ca1 O9'
_cod_database_code 2022906

loop_
_space_group_symop_id
_space_group_symop_operation_xyz
1 x,y,z
2 -x,-y,-z

loop_
_atom_site_label
_atom_site_type_symbol
_atom_site_fract_x
_atom_site_fract_y
_atom_site_fract_z
_atom_site_adp_type
_atom_site_U_iso_or_equiv
_atom_site_site_symmetry_multiplicity
_atom_site_occupancy
_atom_site_calc_flag
_atom_site_refinement_flags
_atom_site_disorder_assembly
_atom_site_disorder_group
Ca1 Ca 0.4936(5) 0.36329(11) 0.71396(15) Uiso 0.0104(3) 2 1 d . . .
B1 B 0.302(3) 0.8980(6) 0.6406(8) Uiso 0.0084(8) 2 1 d . . .
B2 B 0.235(4) 0.6388(7) 0.8300(10) Uiso 0.0105(9) 2 1 d . . .
B3 B 0.648(3) 0.7777(6) 0.8398(8) Uiso 0.0114(9) 2 1 d . . .
O1 O 0.1573(19) 0.7810(4) 0.7263(6) Uiso 0.0123(6) 2 1 d . . .
O2 O 0.2686(18) 0.8155(4) 0.4182(5) Uiso 0.0116(6) 2 1 d . . .
O3 O 0.5559(18) 0.9360(4) 0.7686(5) Uiso 0.0114(6) 2 1 d . . .
O4 O 0.1359(19) 0.4552(4) 0.6853(6) Uiso 0.0130(7) 2 1 d . . .
O5 O 0.494(2) 0.6646(4) 0.9148(6) Uiso 0.0108(7) 2 1 d . . .
O6 O 0.6998(19) 0.6626(4) 0.6658(6) Uiso 0.0107(6) 2 1 d . . .
O7 O 0.2306(18) 0.0758(4) 0.6385(5) Uiso 0.0110(6) 2 1 d . . .
O8 O 0.8808(18) 0.8528(4) 0.0154(5) Uiso 0.0105(6) 2 1 d . . .
O9 O 0.1488(18) 0.6352(4) 0.0152(5) Uiso 0.0111(6) 2 1 d . . .

loop_
_atom_site_aniso_label
_atom_site_aniso_type_symbol
_atom_site_aniso_U_11
_atom_site_aniso_U_22
_atom_site_aniso_U_33
_atom_site_aniso_U_12
_atom_site_aniso_U_13
_atom_site_aniso_U_23
? ? ? ? ? ? ? ?

loop_
_atom_type_symbol
_atom_type_scat_dispersion_real
_atom_type_scat_dispersion_imag
_atom_type_scat_source
B -0.0004 0.0002 'International Tables Vol C tables 4.2.6.8 and 6.1.1.1'
Ca 0.0949 0.1047 'International Tables Vol C tables 4.2.6.8 and 6.1.1.1'
O 0.0018 0.0018 'International Tables Vol C tables 4.2.6.8 and 6.1.1.1'

loop_
_exptl_crystal_face_index_h
_exptl_crystal_face_index_k
_exptl_crystal_face_index_l
_exptl_crystal_face_perp_dist
? ? ? ?

loop_
_geom_angle_atom_site_label_1
_geom_angle_atom_site_label_2
_geom_angle_atom_site_label_3
_geom_angle_site_symmetry_1
_geom_angle_site_symmetry_2
_geom_angle_site_symmetry_3
_geom_angle
_geom_angle_publ_flag
B2 Ca1 O2 . . 2_666 168.4(3) ?
B2 Ca1 O4 . . . 29.6(3) ?
B2 Ca1 O5 . . . 29.5(4) ?
B2 Ca1 O5 . . 2_667 75.8(3) ?
B2 Ca1 O6 . . . 74.2(4) ?
B2 Ca1 O6 . . 2_666 93.2(3) ?
B2 Ca1 O7 . . . 105.8(4) ?
B2 Ca1 O9 . . 2_666 114.3(3) ?
O2 Ca1 O4 2_666 . . 152.45(17) ?
O2 Ca1 O5 2_666 . . 145.1(3) ?
O2 Ca1 O5 2_666 . 2_667 113.5(3) ?
O2 Ca1 O6 2_666 . . 95.0(3) ?
O2 Ca1 O6 2_666 . 2_666 80.8(3) ?
O2 Ca1 O7 2_666 . . 83.1(3) ?
O2 Ca1 O9 2_666 . 2_666 68.3(2) ?
O4 Ca1 O5 . . . 59.1(3) ?
O4 Ca1 O5 . . 2_667 84.7(3) ?
O4 Ca1 O6 . . . 94.3(3) ?
O4 Ca1 O6 . . 2_666 75.4(3) ?
O4 Ca1 O7 . . . 79.6(3) ?
O4 Ca1 O9 . . 2_666 138.1(2) ?
O5 Ca1 O5 . . 2_667 70.00(15) ?
O5 Ca1 O6 . . . 57.2(3) ?
O5 Ca1 O6 . . 2_666 110.84(19) ?
O5 Ca1 O7 . . . 130.3(4) ?
O5 Ca1 O9 . . 2_666 88.2(2) ?
O5 Ca1 O6 2_667 . . 117.35(14) ?
O5 Ca1 O6 2_667 . 2_666 154.8(4) ?
O5 Ca1 O7 2_667 . . 80.60(18) ?
O5 Ca1 O9 2_667 . 2_666 58.1(4) ?
O6 Ca1 O6 . . 2_666 80.02(16) ?
O6 Ca1 O7 . . . 160.67(14) ?
O6 Ca1 O9 . . 2_666 87.5(2) ?
O6 Ca1 O7 2_666 . . 80.69(17) ?
O6 Ca1 O9 2_666 . 2_666 145.5(4) ?
O7 Ca1 O9 . . 2_666 109.3(2) ?
B2 B1 B3 . . . 60.1(6) ?
B2 B1 O1 . . . 28.6(6) ?
B2 B1 O2 . . . 107.6(3) ?
B2 B1 O3 . . . 87.6(5) ?
B2 B1 O5 . . . 31.0(5) ?
B2 B1 O7 . . 1_565 133.8(9) ?
B3 B1 O1 . . . 87.9(6) ?
B3 B1 O2 . . . 101.0(8) ?
B3 B1 O3 . . . 31.7(3) ?
B3 B1 O5 . . . 29.4(4) ?
B3 B1 O7 . . 1_565 138.1(6) ?
O1 B1 O2 . . . 111.0(5) ?
O1 B1 O3 . . . 111.8(5) ?
O1 B1 O5 . . . 58.5(5) ?
O1 B1 O7 . . 1_565 109.1(11) ?
O2 B1 O3 . . . 109.3(11) ?
O2 B1 O5 . . . 109.4(5) ?
O2 B1 O7 . . 1_565 107.4(4) ?
O3 B1 O5 . . . 57.3(3) ?
O3 B1 O7 . . 1_565 108.1(5) ?
O5 B1 O7 . . 1_565 143.2(4) ?
Ca1 B2 B1 . . . 107.5(7) ?
Ca1 B2 B3 . . . 66.0(5) ?
Ca1 B2 O1 . . . 130.3(9) ?
Ca1 B2 O3 . . . 92.6(6) ?
Ca1 B2 O4 . . . 51.5(7) ?
Ca1 B2 O5 . . . 56.3(5) ?
Ca1 B2 O9 . . 1_556 121.3(5) ?
B1 B2 B3 . . . 60.0(5) ?
B1 B2 O1 . . . 28.7(7) ?
B1 B2 O3 . . . 31.0(4) ?
B1 B2 O4 . . . 113.4(4) ?
B1 B2 O5 . . . 87.6(7) ?
B1 B2 O9 . . 1_556 129.0(7) ?
B3 B2 O1 . . . 87.9(8) ?
B3 B2 O3 . . . 31.1(3) ?
B3 B2 O4 . . . 111.8(11) ?
B3 B2 O5 . . . 28.1(4) ?
B3 B2 O9 . . 1_556 127.0(7) ?
O1 B2 O3 . . . 57.3(7) ?
O1 B2 O4 . . . 111.3(6) ?
O1 B2 O5 . . . 114.4(10) ?
O1 B2 O9 . . 1_556 108.2(12) ?
O3 B2 O4 . . . 124.8(9) ?
O3 B2 O5 . . . 57.2(5) ?
O3 B2 O9 . . 1_556 126.8(3) ?
O4 B2 O5 . . . 107.7(12) ?
O4 B2 O9 . . 1_556 108.3(9) ?
O5 B2 O9 . . 1_556 106.6(7) ?
B1 B3 B2 . . . 59.9(5) ?
B1 B3 O1 . . . 30.2(3) ?
B1 B3 O3 . . . 31.6(5) ?
B1 B3 O5 . . . 88.9(9) ?
B1 B3 O6 . . . 103.4(5) ?
B1 B3 O8 . . 1_556 137.5(4) ?
B2 B3 O1 . . . 30.1(3) ?
B2 B3 O3 . . . 87.3(9) ?
B2 B3 O5 . . . 29.6(6) ?
B2 B3 O6 . . . 108.3(6) ?
B2 B3 O8 . . 1_556 133.7(6) ?
O1 B3 O3 . . . 57.7(7) ?
O1 B3 O5 . . . 58.7(7) ?
O1 B3 O6 . . . 111.9(6) ?
O1 B3 O8 . . 1_556 142.0(7) ?
O3 B3 O5 . . . 113.0(13) ?
O3 B3 O6 . . . 111.6(5) ?
O3 B3 O8 . . 1_556 107.7(4) ?
O5 B3 O6 . . . 109.3(5) ?
O5 B3 O8 . . 1_556 108.8(5) ?
O6 B3 O8 . . 1_556 106.1(12) ?
B1 O1 B2 . . . 122.7(13) ?
B1 O1 B3 . . . 61.9(7) ?
B1 O1 O2 . . . 35.2(3) ?
B1 O1 O3 . . . 34.6(5) ?
B1 O1 O4 . . . 121.7(7) ?
B1 O1 O4 . . 2_566 94.8(3) ?
B1 O1 O5 . . . 91.4(8) ?
B1 O1 O6 . . 1_455 138.0(6) ?
B1 O1 O7 . . 1_565 36.1(6) ?
B1 O1 O8 . . 1_456 133.6(5) ?
B1 O1 O9 . . 1_556 145.6(7) ?
B2 O1 B3 . . . 62.0(9) ?
B2 O1 O2 . . . 115.3(9) ?
B2 O1 O3 . . . 92.7(10) ?
B2 O1 O4 . . . 35.2(3) ?
B2 O1 O4 . . 2_566 97.1(3) ?
B2 O1 O5 . . . 33.3(8) ?
B2 O1 O6 . . 1_455 96.5(9) ?
B2 O1 O7 . . 1_565 151.7(9) ?
B2 O1 O8 . . 1_456 91.0(8) ?
B2 O1 O9 . . 1_556 36.9(7) ?
B3 O1 O2 . . . 73.2(4) ?
B3 O1 O3 . . . 31.3(2) ?
B3 O1 O4 . . . 79.1(4) ?
B3 O1 O4 . . 2_566 113.7(4) ?
B3 O1 O5 . . . 29.5(3) ?
B3 O1 O6 . . 1_455 158.2(2) ?
B3 O1 O7 . . 1_565 91.3(4) ?
B3 O1 O8 . . 1_456 128.0(2) ?
B3 O1 O9 . . 1_556 87.4(4) ?
O2 O1 O3 . . . 60.2(3) ?
O2 O1 O4 . . . 95.4(3) ?
O2 O1 O4 . . 2_566 60.7(2) ?
O2 O1 O5 . . . 97.1(5) ?
O2 O1 O6 . . 1_455 117.4(3) ?
O2 O1 O7 . . 1_565 60.0(2) ?
O2 O1 O8 . . 1_456 153.1(4) ?
O2 O1 O9 . . 1_556 152.2(5) ?
O3 O1 O4 . . . 108.3(5) ?
O3 O1 O4 . . 2_566 118.3(4) ?
O3 O1 O5 . . . 59.5(3) ?
O3 O1 O6 . . 1_455 170.4(3) ?
O3 O1 O7 . . 1_565 60.0(3) ?
O3 O1 O8 . . 1_456 127.4(2) ?
O3 O1 O9 . . 1_556 111.1(4) ?
O4 O1 O4 . . 2_566 61.98(16) ?
O4 O1 O5 . . . 59.1(3) ?
O4 O1 O6 . . 1_455 80.9(4) ?
O4 O1 O7 . . 1_565 155.3(4) ?
O4 O1 O8 . . 1_456 104.3(3) ?
O4 O1 O9 . . 1_556 60.85(18) ?
O4 O1 O5 2_566 . . 113.6(3) ?
O4 O1 O6 2_566 . 1_455 63.1(3) ?
O4 O1 O7 2_566 . 1_565 102.62(17) ?
O4 O1 O8 2_566 . 1_456 113.1(4) ?
O4 O1 O9 2_566 . 1_556 112.5(2) ?
O5 O1 O6 . . 1_455 129.5(3) ?
O5 O1 O7 . . 1_565 118.6(5) ?
O5 O1 O8 . . 1_456 108.6(3) ?
O5 O1 O9 . . 1_556 59.3(4) ?
O6 O1 O7 1_455 . 1_565 110.5(4) ?
O6 O1 O8 1_455 . 1_456 50.0(2) ?
O6 O1 O9 1_455 . 1_556 75.4(4) ?
O7 O1 O8 1_565 . 1_456 99.6(3) ?
O7 O1 O9 1_565 . 1_556 142.1(2) ?
O8 O1 O9 1_456 . 1_556 54.3(3) ?
Ca1 O2 B1 2_666 . . 128.9(7) ?
Ca1 O2 O1 2_666 . . 124.9(3) ?
Ca1 O2 O3 2_666 . . 96.5(4) ?
Ca1 O2 O3 2_666 . 2_676 83.2(3) ?
Ca1 O2 O4 2_666 . 2_566 98.5(2) ?
Ca1 O2 O7 2_666 . 1_565 151.5(5) ?
Ca1 O2 O9 2_666 . . 55.1(3) ?
B1 O2 O1 . . . 33.8(5) ?
B1 O2 O3 . . . 35.2(7) ?
B1 O2 O3 . . 2_676 110.5(4) ?
B1 O2 O4 . . 2_566 102.0(7) ?
B1 O2 O7 . . 1_565 36.3(4) ?
B1 O2 O9 . . . 171.7(8) ?
O1 O2 O3 . . . 60.0(3) ?
O1 O2 O3 . . 2_676 142.69(19) ?
O1 O2 O4 . . 2_566 69.3(3) ?
O1 O2 O7 . . 1_565 59.4(2) ?
O1 O2 O9 . . . 138.2(3) ?
O3 O2 O3 . . 2_676 96.4(3) ?
O3 O2 O4 . . 2_566 126.3(3) ?
O3 O2 O7 . . 1_565 59.8(3) ?
O3 O2 O9 . . . 151.0(6) ?
O3 O2 O4 2_676 . 2_566 136.5(3) ?
O3 O2 O7 2_676 . 1_565 84.2(2) ?
O3 O2 O9 2_676 . . 76.47(19) ?
O4 O2 O7 2_566 . 1_565 108.3(5) ?
O4 O2 O9 2_566 . . 69.7(3) ?
O7 O2 O9 1_565 . . 144.4(3) ?
B1 O3 B2 . . . 61.4(5) ?
B1 O3 B3 . . . 116.7(6) ?
B1 O3 O1 . . . 33.6(4) ?
B1 O3 O2 . . . 35.5(5) ?
B1 O3 O2 . . 2_676 99.9(4) ?
B1 O3 O5 . . . 91.7(5) ?
B1 O3 O6 . . . 106.6(4) ?
B1 O3 O7 . . 1_565 36.0(3) ?
B1 O3 O8 . . 1_556 150.5(4) ?
B2 O3 B3 . . . 61.6(8) ?
B2 O3 O1 . . . 29.9(4) ?
B2 O3 O2 . . . 76.5(3) ?
B2 O3 O2 . . 2_676 159.8(3) ?
B2 O3 O5 . . . 31.0(4) ?
B2 O3 O6 . . . 76.6(4) ?
B2 O3 O7 . . 1_565 89.0(5) ?
B2 O3 O8 . . 1_556 89.4(4) ?
B3 O3 O1 . . . 91.0(7) ?
B3 O3 O2 . . . 105.7(3) ?
B3 O3 O2 . . 2_676 129.1(9) ?
B3 O3 O5 . . . 32.5(7) ?
B3 O3 O6 . . . 34.6(4) ?
B3 O3 O7 . . 1_565 150.3(8) ?
B3 O3 O8 . . 1_556 36.5(4) ?
O1 O3 O2 . . . 59.9(3) ?
O1 O3 O2 . . 2_676 133.1(4) ?
O1 O3 O5 . . . 60.8(4) ?
O1 O3 O6 . . . 98.2(3) ?
O1 O3 O7 . . 1_565 59.3(3) ?
O1 O3 O8 . . 1_556 118.4(3) ?
O2 O3 O2 . . 2_676 83.6(2) ?
O2 O3 O5 . . . 97.8(2) ?
O2 O3 O6 . . . 80.2(3) ?
O2 O3 O7 . . 1_565 59.6(3) ?
O2 O3 O8 . . 1_556 139.1(3) ?
O2 O3 O5 2_676 . . 161.2(6) ?
O2 O3 O6 2_676 . . 103.8(4) ?
O2 O3 O7 2_676 . 1_565 77.7(3) ?
O2 O3 O8 2_676 . 1_556 108.4(5) ?
O5 O3 O6 . . . 58.4(3) ?
O5 O3 O7 . . 1_565 119.3(6) ?
O5 O3 O8 . . 1_556 58.8(3) ?
O6 O3 O7 . . 1_565 139.6(3) ?
O6 O3 O8 . . 1_556 59.1(3) ?
O7 O3 O8 1_565 . 1_556 159.7(3) ?
Ca1 O4 B2 . . . 98.9(9) ?
Ca1 O4 O1 . . . 116.4(5) ?
Ca1 O4 O1 . . 2_566 98.1(3) ?
Ca1 O4 O2 . . 2_566 117.6(2) ?
Ca1 O4 O4 . . 2_566 122.2(4) ?
Ca1 O4 O5 . . . 63.1(4) ?
Ca1 O4 O6 . . 2_666 53.5(3) ?
Ca1 O4 O9 . . 1_556 112.2(4) ?
B2 O4 O1 . . . 33.5(4) ?
B2 O4 O1 . . 2_566 151.5(5) ?
B2 O4 O2 . . 2_566 135.6(10) ?
B2 O4 O4 . . 2_566 101.8(4) ?
B2 O4 O5 . . . 35.9(9) ?
B2 O4 O6 . . 2_666 123.4(9) ?
B2 O4 O9 . . 1_556 36.0(6) ?
O1 O4 O1 . . 2_566 118.0(2) ?
O1 O4 O2 . . 2_566 125.9(5) ?
O1 O4 O4 . . 2_566 68.31(18) ?
O1 O4 O5 . . . 61.0(3) ?
O1 O4 O6 . . 2_666 109.1(3) ?
O1 O4 O9 . . 1_556 58.79(18) ?
O1 O4 O2 2_566 . 2_566 50.0(2) ?
O1 O4 O4 2_566 . 2_566 49.70(14) ?
O1 O4 O5 2_566 . . 151.7(5) ?
O1 O4 O6 2_566 . 2_666 53.7(3) ?
O1 O4 O9 2_566 . 1_556 147.4(6) ?
O2 O4 O4 2_566 . 2_566 80.2(3) ?
O2 O4 O5 2_566 . . 156.4(3) ?
O2 O4 O6 2_566 . 2_666 99.3(2) ?
O2 O4 O9 2_566 . 1_556 103.0(4) ?
O4 O4 O5 2_566 . . 120.6(2) ?
O4 O4 O6 2_566 . 2_666 70.1(3) ?
O4 O4 O9 2_566 . 1_556 116.1(4) ?
O5 O4 O6 . . 2_666 98.6(5) ?
O5 O4 O9 . . 1_556 59.3(4) ?
O6 O4 O9 2_666 . 1_556 157.6(5) ?
Ca1 O5 Ca1 . . 2_667 110.00(15) ?
Ca1 O5 B1 . . . 112.13(19) ?
Ca1 O5 B2 . . . 94.2(4) ?
Ca1 O5 B3 . . . 98.1(6) ?
Ca1 O5 O1 . . . 110.9(2) ?
Ca1 O5 O3 . . . 119.4(3) ?
Ca1 O5 O4 . . . 57.9(2) ?
Ca1 O5 O5 . . 2_667 55.63(15) ?
Ca1 O5 O6 . . . 61.5(2) ?
Ca1 O5 O8 . . 1_556 107.6(5) ?
Ca1 O5 O9 . . 1_556 109.3(3) ?
Ca1 O5 B1 2_667 . . 132.4(5) ?
Ca1 O5 B2 2_667 . . 94.7(6) ?
Ca1 O5 B3 2_667 . . 131.6(4) ?
Ca1 O5 O1 2_667 . . 112.4(5) ?
Ca1 O5 O3 2_667 . . 129.49(19) ?
Ca1 O5 O4 2_667 . . 105.3(4) ?
Ca1 O5 O5 2_667 . 2_667 54.37(15) ?
Ca1 O5 O6 2_667 . . 146.9(5) ?
Ca1 O5 O8 2_667 . 1_556 95.9(2) ?
Ca1 O5 O9 2_667 . 1_556 57.9(2) ?
B1 O5 B2 . . . 61.4(4) ?
B1 O5 B3 . . . 61.6(7) ?
B1 O5 O1 . . . 30.1(4) ?
B1 O5 O3 . . . 31.1(4) ?
B1 O5 O4 . . . 80.0(3) ?
B1 O5 O5 . . 2_667 156.7(4) ?
B1 O5 O6 . . . 75.3(4) ?
B1 O5 O8 . . 1_556 91.7(3) ?
B1 O5 O9 . . 1_556 87.7(5) ?
B2 O5 B3 . . . 122.3(7) ?
B2 O5 O1 . . . 32.2(3) ?
B2 O5 O3 . . . 91.8(5) ?
B2 O5 O4 . . . 36.4(4) ?
B2 O5 O5 . . 2_667 97.8(5) ?
B2 O5 O6 . . . 117.2(5) ?
B2 O5 O8 . . 1_556 150.7(4) ?
B2 O5 O9 . . 1_556 37.1(5) ?
B3 O5 O1 . . . 91.8(6) ?
B3 O5 O3 . . . 34.5(6) ?
B3 O5 O4 . . . 123.0(4) ?
B3 O5 O5 . . 2_667 134.9(9) ?
B3 O5 O6 . . . 36.8(4) ?
B3 O5 O8 . . 1_556 36.9(5) ?
B3 O5 O9 . . 1_556 145.1(7) ?
O1 O5 O3 . . . 59.7(3) ?
O1 O5 O4 . . . 59.9(3) ?
O1 O5 O5 . . 2_667 130.0(5) ?
O1 O5 O6 . . . 100.0(3) ?
O1 O5 O8 . . 1_556 119.0(3) ?
O1 O5 O9 . . 1_556 58.9(4) ?
O3 O5 O4 . . . 109.1(3) ?
O3 O5 O5 . . 2_667 169.4(7) ?
O3 O5 O6 . . . 62.3(3) ?
O3 O5 O8 . . 1_556 60.6(3) ?
O3 O5 O9 . . 1_556 111.0(5) ?
O4 O5 O5 . . 2_667 76.8(2) ?
O4 O5 O6 . . . 96.4(3) ?
O4 O5 O8 . . 1_556 157.3(4) ?
O4 O5 O9 . . 1_556 61.0(4) ?
O5 O5 O6 2_667 . . 108.9(4) ?
O5 O5 O8 2_667 . 1_556 110.6(4) ?
O5 O5 O9 2_667 . 1_556 79.6(3) ?
O6 O5 O8 . . 1_556 61.0(4) ?
O6 O5 O9 . . 1_556 154.1(4) ?
O8 O5 O9 1_556 . 1_556 140.3(3) ?
Ca1 O6 Ca1 . . 2_666 99.98(19) ?
Ca1 O6 B3 . . . 94.8(5) ?
Ca1 O6 O1 . . 1_655 128.3(3) ?
Ca1 O6 O3 . . . 116.4(5) ?
Ca1 O6 O4 . . 2_666 101.77(17) ?
Ca1 O6 O5 . . . 61.3(2) ?
Ca1 O6 O8 . . 1_556 106.0(2) ?
Ca1 O6 B3 2_666 . . 125.4(6) ?
Ca1 O6 O1 2_666 . 1_655 104.2(3) ?
Ca1 O6 O3 2_666 . . 94.4(3) ?
Ca1 O6 O4 2_666 . 2_666 51.1(2) ?
Ca1 O6 O5 2_666 . . 123.5(5) ?
Ca1 O6 O8 2_666 . 1_556 149.1(2) ?
B3 O6 O1 . . 1_655 106.6(6) ?
B3 O6 O3 . . . 33.8(3) ?
B3 O6 O4 . . 2_666 163.4(4) ?
B3 O6 O5 . . . 33.8(4) ?
B3 O6 O8 . . 1_556 36.8(6) ?
O1 O6 O3 1_655 . . 106.5(3) ?
O1 O6 O4 1_655 . 2_666 63.2(3) ?
O1 O6 O5 1_655 . . 129.9(3) ?
O1 O6 O8 1_655 . 1_556 72.4(3) ?
O3 O6 O4 . . 2_666 133.2(2) ?
O3 O6 O5 . . . 59.3(3) ?
O3 O6 O8 . . 1_556 59.0(3) ?
O4 O6 O5 2_666 . . 162.4(2) ?
O4 O6 O8 2_666 . 1_556 135.6(5) ?
O5 O6 O8 . . 1_556 59.1(3) ?
Ca1 O7 B1 . . 1_545 124.7(8) ?
Ca1 O7 O1 . . 1_545 146.8(4) ?
Ca1 O7 O2 . . 1_545 121.5(5) ?
Ca1 O7 O3 . . 1_545 90.5(4) ?
Ca1 O7 O7 . . 2_556 134.1(2) ?
Ca1 O7 O8 . . 2_666 93.31(17) ?
B1 O7 O1 1_545 . 1_545 34.8(6) ?
B1 O7 O2 1_545 . 1_545 36.4(3) ?
B1 O7 O3 1_545 . 1_545 35.9(5) ?
B1 O7 O7 1_545 . 2_556 95.1(5) ?
B1 O7 O8 1_545 . 2_666 106.0(4) ?
O1 O7 O2 1_545 . 1_545 60.7(2) ?
O1 O7 O3 1_545 . 1_545 60.7(3) ?
O1 O7 O7 1_545 . 2_556 78.9(3) ?
O1 O7 O8 1_545 . 2_666 77.6(3) ?
O2 O7 O3 1_545 . 1_545 60.6(3) ?
O2 O7 O7 1_545 . 2_556 76.2(3) ?
O2 O7 O8 1_545 . 2_666 138.2(2) ?
O3 O7 O7 1_545 . 2_556 130.87(19) ?
O3 O7 O8 1_545 . 2_666 100.3(3) ?
O7 O7 O8 2_556 . 2_666 96.7(4) ?
B3 O8 O1 1_554 . 1_654 92.5(6) ?
B3 O8 O3 1_554 . 1_554 35.9(3) ?
B3 O8 O5 1_554 . 1_554 34.2(5) ?
B3 O8 O6 1_554 . 1_554 37.1(6) ?
B3 O8 O7 1_554 . 2_666 105.0(8) ?
B3 O8 O8 1_554 . 2_775 115.2(3) ?
B3 O8 O9 1_554 . 1_655 110.2(5) ?
O1 O8 O3 1_654 . 1_554 98.5(3) ?
O1 O8 O5 1_654 . 1_554 116.2(2) ?
O1 O8 O6 1_654 . 1_554 57.6(3) ?
O1 O8 O7 1_654 . 2_666 161.8(4) ?
O1 O8 O8 1_654 . 2_775 69.3(3) ?
O1 O8 O9 1_654 . 1_655 50.1(2) ?
O3 O8 O5 1_554 . 1_554 60.5(3) ?
O3 O8 O6 1_554 . 1_554 61.9(3) ?
O3 O8 O7 1_554 . 2_666 98.8(5) ?
O3 O8 O8 1_554 . 2_775 84.2(3) ?
O3 O8 O9 1_554 . 1_655 138.8(2) ?
O5 O8 O6 1_554 . 1_554 59.8(3) ?
O5 O8 O7 1_554 . 2_666 77.8(4) ?
O5 O8 O8 1_554 . 2_775 144.6(4) ?
O5 O8 O9 1_554 . 1_655 105.6(3) ?
O6 O8 O7 1_554 . 2_666 137.7(5) ?
O6 O8 O8 1_554 . 2_775 108.0(3) ?
O6 O8 O9 1_554 . 1_655 77.5(3) ?
O7 O8 O8 2_666 . 2_775 106.7(2) ?
O7 O8 O9 2_666 . 1_655 116.9(2) ?
O8 O8 O9 2_775 . 1_655 103.3(5) ?
Ca1 O9 B2 2_666 . 1_554 100.1(9) ?
Ca1 O9 O1 2_666 . 1_554 120.6(5) ?
Ca1 O9 O2 2_666 . . 56.7(2) ?
Ca1 O9 O4 2_666 . 1_554 109.1(5) ?
Ca1 O9 O5 2_666 . 1_554 64.1(3) ?
Ca1 O9 O8 2_666 . 1_455 127.72(17) ?
Ca1 O9 O9 2_666 . 2_565 109.4(2) ?
B2 O9 O1 1_554 . 1_554 34.9(5) ?
B2 O9 O2 1_554 . . 139.3(6) ?
B2 O9 O4 1_554 . 1_554 35.7(3) ?
B2 O9 O5 1_554 . 1_554 36.3(7) ?
B2 O9 O8 1_554 . 1_455 110.4(6) ?
B2 O9 O9 1_554 . 2_565 115.2(4) ?
O1 O9 O2 1_554 . . 124.20(16) ?
O1 O9 O4 1_554 . 1_554 60.36(18) ?
O1 O9 O5 1_554 . 1_554 61.7(4) ?
O1 O9 O8 1_554 . 1_455 75.7(3) ?
O1 O9 O9 1_554 . 2_565 123.1(3) ?
O2 O9 O4 . . 1_554 165.8(5) ?
O2 O9 O5 . . 1_554 109.1(4) ?
O2 O9 O8 . . 1_455 72.9(3) ?
O2 O9 O9 . . 2_565 104.5(3) ?
O4 O9 O5 1_554 . 1_554 59.7(3) ?
O4 O9 O8 1_554 . 1_455 120.6(3) ?
O4 O9 O9 1_554 . 2_565 79.8(3) ?
O5 O9 O8 1_554 . 1_455 129.5(3) ?
O5 O9 O9 1_554 . 2_565 130.1(3) ?
O8 O9 O9 1_455 . 2_565 94.9(5) ?

loop_
_geom_bond_atom_site_label_1
_geom_bond_atom_site_label_2
_geom_bond_site_symmetry_1
_geom_bond_site_symmetry_2
_geom_bond_distance
_geom_bond_publ_flag
Ca1 B2 . . 2.974(17) ?
Ca1 O2 . 2_666 2.417(10) ?
Ca1 O4 . . 2.355(12) ?
Ca1 O5 . . 2.480(5) ?
Ca1 O5 . 2_667 2.518(6) ?
Ca1 O6 . . 2.486(6) ?
Ca1 O6 . 2_666 2.434(4) ?
Ca1 O7 . . 2.339(6) ?
Ca1 O9 . 2_666 2.371(8) ?
B1 B2 . . 2.508(9) ?
B1 B3 . . 2.511(19) ?
B1 O1 . . 1.432(14) ?
B1 O2 . . 1.482(8) ?
B1 O3 . . 1.472(17) ?
B1 O5 . . 2.853(9) ?
B1 O7 . 1_565 1.478(10) ?
B2 B3 . . 2.51(3) ?
B2 O1 . . 1.426(10) ?
B2 O3 . . 2.854(15) ?
B2 O4 . . 1.487(6) ?
B2 O5 . . 1.47(2) ?
B2 O9 . 1_556 1.495(16) ?
B3 O1 . . 2.85(2) ?
B3 O3 . . 1.477(11) ?
B3 O5 . . 1.401(16) ?
B3 O6 . . 1.510(13) ?
B3 O8 . 1_556 1.498(14) ?
O1 O2 . . 2.402(10) ?
O1 O3 . . 2.405(15) ?
O1 O4 . . 2.405(5) ?
O1 O4 . 2_566 2.930(5) ?
O1 O5 . . 2.433(13) ?
O1 O6 . 1_455 2.647(16) ?
O1 O7 . 1_565 2.371(5) ?
O1 O8 . 1_456 2.990(13) ?
O1 O9 . 1_556 2.367(6) ?
O2 O3 . . 2.409(7) ?
O2 O3 . 2_676 2.635(8) ?
O2 O4 . 2_566 2.733(12) ?
O2 O7 . 1_565 2.385(8) ?
O2 O9 . . 2.687(5) ?
O3 O5 . . 2.400(5) ?
O3 O6 . . 2.471(10) ?
O3 O7 . 1_565 2.388(13) ?
O3 O8 . 1_556 2.402(11) ?
O4 O4 . 2_566 2.784(8) ?
O4 O5 . . 2.387(11) ?
O4 O6 . 2_666 2.928(11) ?
O4 O9 . 1_556 2.417(7) ?
O5 O5 . 2_667 2.867(5) ?
O5 O6 . . 2.376(14) ?
O5 O8 . 1_556 2.359(14) ?
O5 O9 . 1_556 2.376(17) ?
O6 O8 . 1_556 2.404(4) ?
O7 O7 . 2_556 2.783(12) ?
O7 O8 . 2_666 2.635(10) ?
O8 O8 . 2_775 2.491(8) ?
O8 O9 . 1_655 2.505(12) ?
O9 O9 . 2_565 2.409(10) ?

loop_
_geom_hbond_atom_site_label_D
_geom_hbond_atom_site_label_H
_geom_hbond_atom_site_label_A
_geom_hbond_site_symmetry_D
_geom_hbond_site_symmetry_H
_geom_hbond_site_symmetry_A
_geom_hbond_distance_DH
_geom_hbond_distance_HA
_geom_hbond_distance_DA
_geom_hbond_angle_DHA
_geom_hbond_publ_flag
? ? ? ? ? ? ? ? ? ? ?

loop_
_geom_torsion_atom_site_label_1
_geom_torsion_atom_site_label_2
_geom_torsion_atom_site_label_3
_geom_torsion_atom_site_label_4
_geom_torsion_site_symmetry_1
_geom_torsion_site_symmetry_2
_geom_torsion_site_symmetry_3
_geom_torsion_site_symmetry_4
_geom_torsion
_geom_torsion_publ_flag
? ? ? ? ? ? ? ? ? ?

loop_
_restr_angle_atom_site_label_1
_restr_angle_site_symmetry_1
_restr_angle_atom_site_label_2
_restr_angle_site_symmetry_2
_restr_angle_atom_site_label_3
_restr_angle_site_symmetry_3
_restr_angle_target
_restr_angle_target_weight_param
? ? ? ? ? ? ? ?

loop_
_restr_distance_atom_site_label_1
_restr_distance_site_symmetry_1
_restr_distance_atom_site_label_2
_restr_distance_site_symmetry_2
_restr_distance_target
_restr_distance_target_weight_param
? ? ? ? ? ?

loop_
_restr_equal_angle_atom_site_label_1
_restr_equal_angle_site_symmetry_1
_restr_equal_angle_atom_site_label_2
_restr_equal_angle_site_symmetry_2
_restr_equal_angle_atom_site_label_3
_restr_equal_angle_site_symmetry_3
_restr_equal_angle_class_class_id
_restr_equal_angle_class_target_weight_param
? ? ? ? ? ? ? ?

loop_
_restr_equal_distance_atom_site_label_1
_restr_equal_distance_site_symmetry_1
_restr_equal_distance_atom_site_label_2
_restr_equal_distance_site_symmetry_2
_restr_equal_distance_class_class_id
_restr_equal_distance_class_target_weight_param
? ? ? ? ? ?

loop_
_restr_equal_torsion_atom_site_label_1
_restr_equal_torsion_site_symmetry_1
_restr_equal_torsion_atom_site_label_2
_restr_equal_torsion_site_symmetry_2
_restr_equal_torsion_atom_site_label_3
_restr_equal_torsion_site_symmetry_3
_restr_equal_torsion_atom_site_label_4
_restr_equal_torsion_site_symmetry_4
_restr_equal_torsion_class_class_id
_restr_equal_torsion_class_target_weight_param
? ? ? ? ? ? ? ? ? ?

loop_
_restr_torsion_atom_site_label_1
_restr_torsion_site_symmetry_1
_restr_torsion_atom_site_label_2
_restr_torsion_site_symmetry_2
_restr_torsion_atom_site_label_3
_restr_torsion_site_symmetry_3
_restr_torsion_atom_site_label_4
_restr_torsion_site_symmetry_4
_restr_torsion_angle_target
_restr_torsion_weight_param
? ? ? ? ? ? ? ? ? ?

loop_
_jana_atom_site_adp_c_label
_jana_atom_site_adp_c_type_symbol
_jana_atom_site_adp_c_111
_jana_atom_site_adp_c_112
_jana_atom_site_adp_c_113
_jana_atom_site_adp_c_122
_jana_atom_site_adp_c_123
_jana_atom_site_adp_c_133
_jana_atom_site_adp_c_222
_jana_atom_site_adp_c_223
_jana_atom_site_adp_c_233
_jana_atom_site_adp_c_333
? ? ? ? ? ? ? ? ? ? ? ?

loop_
_jana_atom_site_adp_d_label
_jana_atom_site_adp_d_type_symbol
_jana_atom_site_adp_d_1111
_jana_atom_site_adp_d_1112
_jana_atom_site_adp_d_1113
_jana_atom_site_adp_d_1122
_jana_atom_site_adp_d_1123
_jana_atom_site_adp_d_1133
_jana_atom_site_adp_d_1222
_jana_atom_site_adp_d_1223
_jana_atom_site_adp_d_1233
_jana_atom_site_adp_d_1333
_jana_atom_site_adp_d_2222
_jana_atom_site_adp_d_2223
_jana_atom_site_adp_d_2233
_jana_atom_site_adp_d_2333
_jana_atom_site_adp_d_3333
? ? ? ? ? ? ? ? ? ? ? ? ? ? ? ? ?

loop_
_jana_atom_site_adp_e_label
_jana_atom_site_adp_e_type_symbol
_jana_atom_site_adp_e_11111
_jana_atom_site_adp_e_11112
_jana_atom_site_adp_e_11113
_jana_atom_site_adp_e_11122
_jana_atom_site_adp_e_11123
_jana_atom_site_adp_e_11133
_jana_atom_site_adp_e_11222
_jana_atom_site_adp_e_11223
_jana_atom_site_adp_e_11233
_jana_atom_site_adp_e_11333
_jana_atom_site_adp_e_12222
_jana_atom_site_adp_e_12223
_jana_atom_site_adp_e_12233
_jana_atom_site_adp_e_12333
_jana_atom_site_adp_e_13333
_jana_atom_site_adp_e_22222
_jana_atom_site_adp_e_22223
_jana_atom_site_adp_e_22233
_jana_atom_site_adp_e_22333
_jana_atom_site_adp_e_23333
_jana_atom_site_adp_e_33333
? ? ? ? ? ? ? ? ? ? ? ? ? ? ? ? ? ? ? ? ? ? ?

loop_
_jana_atom_site_adp_f_label
_jana_atom_site_adp_f_type_symbol
_jana_atom_site_adp_f_111111
_jana_atom_site_adp_f_111112
_jana_atom_site_adp_f_111113
_jana_atom_site_adp_f_111122
_jana_atom_site_adp_f_111123
_jana_atom_site_adp_f_111133
_jana_atom_site_adp_f_111222
_jana_atom_site_adp_f_111223
_jana_atom_site_adp_f_111233
_jana_atom_site_adp_f_111333
_jana_atom_site_adp_f_112222
_jana_atom_site_adp_f_112223
_jana_atom_site_adp_f_112233
_jana_atom_site_adp_f_112333
_jana_atom_site_adp_f_113333
_jana_atom_site_adp_f_122222
_jana_atom_site_adp_f_122223
_jana_atom_site_adp_f_122233
_jana_atom_site_adp_f_122333
_jana_atom_site_adp_f_123333
_jana_atom_site_adp_f_133333
_jana_atom_site_adp_f_222222
_jana_atom_site_adp_f_222223
_jana_atom_site_adp_f_222233
_jana_atom_site_adp_f_222333
_jana_atom_site_adp_f_223333
_jana_atom_site_adp_f_233333
_jana_atom_site_adp_f_333333
? ? ? ? ? ? ? ? ? ? ? ? ? ? ? ? ? ? ? ? ? ? ? ? ? ? ? ? ? ?

_cod_database_fobs_code 2022906
